data_7124497
loop_
_publ_author_name
'Sawant, Devesh M.'
'Sharma, Shivani'
'Pathare, Ramdas S.'
'Joshi, Gaurav'
'Kalra, Sourav'
'Sukanya, Sukanya'
'Maurya, Antim K.'
'Metre, Ramesh K.'
'Agnihotri, Vijai K.'
'Khan, Shahnawaz'
'Kumar, Raj'
'Pardasani, R. T.'

_publ_section_title
;
 Relay tricyclic Pd(ii)/Ag(i) catalysis: design of a four-component
 reaction driven by nitrene-transfer on isocyanide yields inhibitors of
 EGFR.
;
_journal_issue 82
_journal_name_full 'Chemical communications (Cambridge, England)'
_journal_page_first 11530
_journal_page_last 11533
_journal_paper_doi 10.1039/c8cc05845h
_journal_volume 54
_journal_year 2018
_chemical_formula_moiety '2(C20 H19 N5 O2), C H2 Cl2'
_chemical_formula_sum 'C41 H40 Cl2 N10 O4'
_chemical_formula_weight 807.73
_space_group_crystal_system monoclinic
_space_group_IT_number 15
_space_group_name_Hall '-C 2yc'
_space_group_name_H-M_alt 'C 1 2/c 1'
_symmetry_space_group_name_Hall '-C 2yc'
_symmetry_space_group_name_H-M 'C 1 2/c 1'
_atom_sites_solution_hydrogens geom
_atom_sites_solution_primary direct
_atom_sites_solution_secondary difmap
_audit_creation_date 2017-07-27
_audit_creation_method
;
Olex2 1.2
(compiled 2016.02.19 svn.r3266 for OlexSys, GUI svn.r5155)
;
_audit_update_record
;
2017-08-02 deposited with the CCDC.
2018-08-23 downloaded from the CCDC.
;
_cell_angle_alpha 90.00
_cell_angle_beta 128.8920(10)
_cell_angle_gamma 90.00
_cell_formula_units_Z 4
_cell_length_a 27.5324(10)
_cell_length_b 9.3673(3)
_cell_length_c 19.5352(7)
_cell_measurement_reflns_used 9912
_cell_measurement_temperature 296(2)
_cell_measurement_theta_max 27.28
_cell_measurement_theta_min 3.80
_cell_volume 3921.4(2)
_computing_molecular_graphics 'Olex2 (Dolomanov et al., 2009)'
_computing_publication_material 'Olex2 (Dolomanov et al., 2009)'
_computing_structure_refinement 'XL (Sheldrick, 2008)'
_computing_structure_solution 'SIR2008 (Burla et al., 2007)'
_diffrn_ambient_temperature 296.15
_diffrn_measured_fraction_theta_full 0.898
_diffrn_measured_fraction_theta_max 0.903
_diffrn_measurement_device_type 'Bruker APEX-II CCD'
_diffrn_measurement_method '\f and \w scans'
_diffrn_radiation_monochromator graphite
_diffrn_radiation_type MoK\a
_diffrn_radiation_wavelength 0.71073
_diffrn_reflns_av_R_equivalents 0.0424
_diffrn_reflns_av_unetI/netI 0.0229
_diffrn_reflns_limit_h_max 33
_diffrn_reflns_limit_h_min -33
_diffrn_reflns_limit_k_max 11
_diffrn_reflns_limit_k_min -11
_diffrn_reflns_limit_l_max 23
_diffrn_reflns_limit_l_min -23
_diffrn_reflns_number 23824
_diffrn_reflns_theta_full 25.00
_diffrn_reflns_theta_max 25.50
_diffrn_reflns_theta_min 4.60
_diffrn_source 'fine-focus sealed tube'
_diffrn_standards_number 0
_exptl_absorpt_coefficient_mu 0.222
_exptl_absorpt_correction_T_max 0.746
_exptl_absorpt_correction_T_min 0.580
_exptl_absorpt_correction_type multi-scan
_exptl_absorpt_process_details
;
SADABS-2012/1 (Bruker,2012) was used for absorption correction.
wR2(int) was 0.1614 before and 0.0615 after correction.
The Ratio of minimum to maximum transmission is 0.7766.
The \l/2 correction factor is 0.0015.
;
_exptl_crystal_colour 'light yellow'
_exptl_crystal_density_diffrn 1.368
_exptl_crystal_density_method 'not measured'
_exptl_crystal_description block
_exptl_crystal_F_000 1688.0
_exptl_crystal_size_max 0.3
_exptl_crystal_size_mid 0.2
_exptl_crystal_size_min 0.2
_refine_diff_density_max 0.556
_refine_diff_density_min -0.444
_refine_diff_density_rms 0.050
_refine_ls_extinction_method none
_refine_ls_goodness_of_fit_ref 1.325
_refine_ls_hydrogen_treatment constr
_refine_ls_matrix_type full
_refine_ls_number_parameters 261
_refine_ls_number_reflns 3307
_refine_ls_number_restraints 0
_refine_ls_restrained_S_all 1.325
_refine_ls_R_factor_all 0.0660
_refine_ls_R_factor_gt 0.0551
_refine_ls_shift/su_max 0.000
_refine_ls_shift/su_mean 0.000
_refine_ls_structure_factor_coef Fsqd
_refine_ls_weighting_details 'calc w=1/[\s^2^(Fo^2^)+(0.1000P)^2^+0.0000P] where P=(Fo^2^+2Fc^2^)/3'
_refine_ls_weighting_scheme calc
_refine_ls_wR_factor_gt 0.1576
_refine_ls_wR_factor_ref 0.1722
_reflns_number_gt 2665
_reflns_number_total 3307
_reflns_threshold_expression >2sigma(I)
_cod_data_source_file c8cc05845h3.cif
_cod_data_source_block mcr_a118_074_3_01_17_0m
_cod_database_code 7124497
_olex2_refinement_description
;
1. Fixed Uiso
 At 1.2 times of:
  All C(H) groups, All C(H,H) groups, All N(H) groups
 At 1.5 times of:
  All C(H,H,H) groups
2. Others
 Fixed Sof: H21A(0.5) H21B(0.5)
3.a Secondary CH2 refined with riding coordinates:
 C21(H21A,H21B)
3.b Aromatic/amide H refined with riding coordinates:
 N5(H5A), C2(H2), C3(H3), C5(H5), C6(H6), C8(H8), C13(H13), C14(H14), C15(H15),
  C16(H16)
3.c Idealised Me refined as rotating group:
 C18(H18A,H18B,H18C), C19(H19A,H19B,H19C), C20(H20A,H20B,H20C)
;
_olex2_submission_special_instructions 'No special instructions were received'

loop_
_space_group_symop_id
_space_group_symop_operation_xyz
1 'x, y, z'
2 '-x, y, -z+1/2'
3 'x+1/2, y+1/2, z'
4 '-x+1/2, y+1/2, -z+1/2'
5 '-x, -y, -z'
6 'x, -y, z-1/2'
7 '-x+1/2, -y+1/2, -z'
8 'x+1/2, -y+1/2, z-1/2'

loop_
_atom_site_label
_atom_site_type_symbol
_atom_site_fract_x
_atom_site_fract_y
_atom_site_fract_z
_atom_site_U_iso_or_equiv
_atom_site_adp_type
_atom_site_occupancy
_atom_site_calc_flag
_atom_site_site_symmetry_order
_atom_site_refinement_flags_posn
_atom_site_refinement_flags_adp
_atom_site_refinement_flags_occupancy
Cl1 Cl 0.45330(5) 0.12149(12) 0.26222(7) 0.1101(4) Uani 1 d 1 . . .
C21 C 0.5000 0.0238(6) 0.2500 0.1106(18) Uani 1 d 2 S T P
H21A H 0.4736 -0.0374 0.1990 0.133 Uiso 0.50 calc 1 R . .
H21B H 0.5264 -0.0374 0.3010 0.133 Uiso 0.50 calc 1 R . .
O1 O 0.43763(9) -0.1191(2) -0.07491(14) 0.0809(6) Uani 1 d 1 . . .
O2 O 0.34930(9) -0.1150(2) -0.20317(13) 0.0784(6) Uani 1 d 1 . . .
N1 N 0.38487(9) -0.0720(2) -0.12848(13) 0.0536(5) Uani 1 d 1 . . .
N2 N 0.33863(7) 0.38517(15) 0.07089(10) 0.0365(4) Uani 1 d 1 . . .
N3 N 0.30406(7) 0.48085(16) 0.07585(9) 0.0345(4) Uani 1 d 1 . . .
N4 N 0.29021(7) 0.63945(17) 0.15494(10) 0.0390(4) Uani 1 d 1 . . .
N5 N 0.38202(7) 0.50841(19) 0.22444(9) 0.0436(4) Uani 1 d 1 . . .
H5A H 0.4007 0.4459 0.2161 0.052 Uiso 1 calc 1 R . .
C1 C 0.36433(9) 0.0406(2) -0.09996(12) 0.0415(5) Uani 1 d 1 . . .
C2 C 0.30359(9) 0.0876(2) -0.15812(13) 0.0453(5) Uani 1 d 1 . . .
H2 H 0.2767 0.0512 -0.2150 0.054 Uiso 1 calc 1 R . .
C3 C 0.28366(9) 0.1897(2) -0.13011(12) 0.0433(5) Uani 1 d 1 . . .
H3 H 0.2428 0.2227 -0.1688 0.052 Uiso 1 calc 1 R . .
C4 C 0.32326(8) 0.24492(19) -0.04514(11) 0.0352(4) Uani 1 d 1 . . .
C5 C 0.38467(9) 0.1950(2) 0.01131(13) 0.0451(5) Uani 1 d 1 . . .
H5 H 0.4121 0.2306 0.0683 0.054 Uiso 1 calc 1 R . .
C6 C 0.40510(9) 0.0928(2) -0.01681(14) 0.0483(5) Uani 1 d 1 . . .
H6 H 0.4461 0.0605 0.0207 0.058 Uiso 1 calc 1 R . .
C7 C 0.30158(8) 0.34863(19) -0.01433(12) 0.0348(4) Uani 1 d 1 . . .
C8 C 0.24417(8) 0.42077(19) -0.06249(12) 0.0359(4) Uani 1 d 1 . . .
H8 H 0.2110 0.4121 -0.1223 0.043 Uiso 1 calc 1 R . .
C9 C 0.24702(8) 0.50644(19) -0.00329(12) 0.0344(4) Uani 1 d 1 . . .
C10 C 0.20775(8) 0.60847(19) -0.00444(12) 0.0355(4) Uani 1 d 1 . . .
C11 C 0.23199(8) 0.6714(2) 0.07716(12) 0.0368(4) Uani 1 d 1 . . .
C12 C 0.32475(8) 0.5483(2) 0.15373(11) 0.0370(4) Uani 1 d 1 . . .
C13 C 0.14961(9) 0.6488(2) -0.08020(13) 0.0433(5) Uani 1 d 1 . . .
H13 H 0.1343 0.6089 -0.1340 0.052 Uiso 1 calc 1 R . .
C14 C 0.11456(10) 0.7475(2) -0.07611(14) 0.0499(5) Uani 1 d 1 . . .
H14 H 0.0755 0.7740 -0.1271 0.060 Uiso 1 calc 1 R . .
C15 C 0.13731(10) 0.8073(2) 0.00368(15) 0.0509(5) Uani 1 d 1 . . .
H15 H 0.1131 0.8731 0.0061 0.061 Uiso 1 calc 1 R . .
C16 C 0.19517(9) 0.7707(2) 0.07929(13) 0.0455(5) Uani 1 d 1 . . .
H16 H 0.2100 0.8124 0.1324 0.055 Uiso 1 calc 1 R . .
C17 C 0.41615(9) 0.5612(2) 0.31511(12) 0.0453(5) Uani 1 d 1 . . .
C18 C 0.42781(12) 0.7215(3) 0.31742(16) 0.0613(6) Uani 1 d 1 . . .
H18A H 0.4489 0.7390 0.2936 0.092 Uiso 1 calc 1 GR . .
H18B H 0.4532 0.7547 0.3771 0.092 Uiso 1 calc 1 GR . .
H18C H 0.3887 0.7713 0.2830 0.092 Uiso 1 calc 1 GR . .
C19 C 0.37982(12) 0.5302(3) 0.34783(15) 0.0622(6) Uani 1 d 1 . . .
H19A H 0.3388 0.5705 0.3079 0.093 Uiso 1 calc 1 GR . .
H19B H 0.4011 0.5716 0.4051 0.093 Uiso 1 calc 1 GR . .
H19C H 0.3766 0.4288 0.3513 0.093 Uiso 1 calc 1 GR . .
C20 C 0.47749(11) 0.4804(3) 0.37039(15) 0.0659(7) Uani 1 d 1 . . .
H20A H 0.4696 0.3811 0.3721 0.099 Uiso 1 calc 1 GR . .
H20B H 0.5038 0.5182 0.4291 0.099 Uiso 1 calc 1 GR . .
H20C H 0.4979 0.4907 0.3450 0.099 Uiso 1 calc 1 GR . .

loop_
_atom_site_aniso_label
_atom_site_aniso_U_11
_atom_site_aniso_U_22
_atom_site_aniso_U_33
_atom_site_aniso_U_23
_atom_site_aniso_U_13
_atom_site_aniso_U_12
Cl1 0.0968(7) 0.1281(9) 0.1126(8) -0.0324(6) 0.0693(6) -0.0012(5)
C21 0.104(4) 0.080(3) 0.181(6) 0.000 0.105(4) 0.000
O1 0.0622(11) 0.0934(15) 0.0860(14) -0.0226(10) 0.0460(11) 0.0125(9)
O2 0.0773(12) 0.0945(14) 0.0628(12) -0.0320(10) 0.0436(11) -0.0043(10)
N1 0.0527(11) 0.0595(11) 0.0581(12) -0.0154(9) 0.0394(10) -0.0078(9)
N2 0.0348(7) 0.0376(8) 0.0334(8) 0.0008(6) 0.0197(7) 0.0030(6)
N3 0.0323(8) 0.0384(8) 0.0307(8) -0.0007(6) 0.0188(7) 0.0008(6)
N4 0.0375(8) 0.0454(9) 0.0331(8) -0.0004(6) 0.0216(7) 0.0019(7)
N5 0.0377(9) 0.0530(10) 0.0301(8) -0.0036(7) 0.0165(7) 0.0057(7)
C1 0.0438(10) 0.0460(11) 0.0429(10) -0.0044(8) 0.0311(9) -0.0057(8)
C2 0.0457(11) 0.0513(12) 0.0360(10) -0.0067(8) 0.0241(9) -0.0056(9)
C3 0.0360(9) 0.0488(11) 0.0342(9) -0.0014(8) 0.0167(8) 0.0011(8)
C4 0.0348(9) 0.0358(9) 0.0341(9) -0.0003(7) 0.0212(8) -0.0053(7)
C5 0.0379(10) 0.0542(12) 0.0356(10) -0.0076(8) 0.0193(9) -0.0009(9)
C6 0.0361(10) 0.0596(12) 0.0444(11) -0.0053(9) 0.0229(9) 0.0011(9)
C7 0.0342(9) 0.0359(9) 0.0333(9) 0.0006(7) 0.0207(8) -0.0039(7)
C8 0.0336(9) 0.0380(9) 0.0304(9) -0.0003(7) 0.0174(8) -0.0014(7)
C9 0.0316(9) 0.0387(9) 0.0303(8) 0.0033(7) 0.0180(7) -0.0037(7)
C10 0.0340(9) 0.0377(9) 0.0382(10) 0.0036(7) 0.0243(8) -0.0016(7)
C11 0.0354(9) 0.0394(10) 0.0382(10) 0.0033(7) 0.0243(8) -0.0011(7)
C12 0.0355(9) 0.0442(10) 0.0301(9) -0.0019(7) 0.0199(8) -0.0045(8)
C13 0.0362(10) 0.0474(11) 0.0392(10) 0.0012(8) 0.0203(9) -0.0001(8)
C14 0.0384(10) 0.0550(13) 0.0495(11) 0.0082(9) 0.0243(9) 0.0087(9)
C15 0.0463(11) 0.0500(12) 0.0620(13) 0.0047(10) 0.0368(11) 0.0103(9)
C16 0.0522(12) 0.0457(11) 0.0484(11) -0.0010(8) 0.0362(10) 0.0035(9)
C17 0.0392(10) 0.0564(12) 0.0274(9) -0.0046(8) 0.0146(8) -0.0019(9)
C18 0.0598(13) 0.0587(14) 0.0522(13) -0.0122(11) 0.0289(12) -0.0119(11)
C19 0.0633(14) 0.0828(17) 0.0397(11) 0.0039(11) 0.0320(11) -0.0016(12)
C20 0.0473(12) 0.0801(17) 0.0385(12) -0.0035(11) 0.0115(11) 0.0063(12)

loop_
_atom_type_symbol
_atom_type_description
_atom_type_scat_dispersion_real
_atom_type_scat_dispersion_imag
_atom_type_scat_source
C C 0.0033 0.0016 'International Tables Vol C Tables 4.2.6.8 and 6.1.1.4'
H H 0.0000 0.0000 'International Tables Vol C Tables 4.2.6.8 and 6.1.1.4'
N N 0.0061 0.0033 'International Tables Vol C Tables 4.2.6.8 and 6.1.1.4'
O O 0.0106 0.0060 'International Tables Vol C Tables 4.2.6.8 and 6.1.1.4'
Cl Cl 0.1484 0.1585 'International Tables Vol C Tables 4.2.6.8 and 6.1.1.4'

loop_
_geom_angle_atom_site_label_1
_geom_angle_atom_site_label_2
_geom_angle_atom_site_label_3
_geom_angle
_geom_angle_site_symmetry_1
_geom_angle_site_symmetry_3
Cl1 C21 Cl1 115.4(3) . 2_655
Cl1 C21 H21A 108.4 2_655 .
Cl1 C21 H21A 108.4 . .
Cl1 C21 H21B 108.4 . .
Cl1 C21 H21B 108.4 2_655 .
H21A C21 H21B 107.5 . .
O1 N1 C1 118.06(18) . .
O2 N1 O1 122.8(2) . .
O2 N1 C1 119.13(19) . .
C7 N2 N3 103.70(14) . .
N2 N3 C9 113.29(14) . .
N2 N3 C12 123.57(14) . .
C9 N3 C12 123.13(15) . .
C12 N4 C11 118.89(15) . .
C12 N5 H5A 116.8 . .
C12 N5 C17 126.46(16) . .
C17 N5 H5A 116.8 . .
C2 C1 N1 118.44(18) . .
C6 C1 N1 119.22(19) . .
C6 C1 C2 122.32(18) . .
C1 C2 H2 120.8 . .
C3 C2 C1 118.38(18) . .
C3 C2 H2 120.8 . .
C2 C3 H3 119.2 . .
C2 C3 C4 121.53(18) . .
C4 C3 H3 119.2 . .
C3 C4 C5 118.06(17) . .
C3 C4 C7 121.60(16) . .
C5 C4 C7 120.32(16) . .
C4 C5 H5 119.7 . .
C6 C5 C4 120.62(18) . .
C6 C5 H5 119.7 . .
C1 C6 C5 119.07(19) . .
C1 C6 H6 120.5 . .
C5 C6 H6 120.5 . .
N2 C7 C4 119.65(16) . .
N2 C7 C8 111.58(15) . .
C8 C7 C4 128.76(16) . .
C7 C8 H8 127.1 . .
C9 C8 C7 105.82(16) . .
C9 C8 H8 127.1 . .
N3 C9 C8 105.59(16) . .
N3 C9 C10 117.06(16) . .
C8 C9 C10 137.35(18) . .
C11 C10 C9 116.32(16) . .
C13 C10 C9 123.57(17) . .
C13 C10 C11 120.10(17) . .
N4 C11 C10 123.36(16) . .
N4 C11 C16 118.34(17) . .
C16 C11 C10 118.31(17) . .
N4 C12 N3 121.23(16) . .
N4 C12 N5 124.69(16) . .
N5 C12 N3 114.07(16) . .
C10 C13 H13 119.9 . .
C14 C13 C10 120.24(18) . .
C14 C13 H13 119.9 . .
C13 C14 H14 120.0 . .
C13 C14 C15 120.05(19) . .
C15 C14 H14 120.0 . .
C14 C15 H15 119.7 . .
C16 C15 C14 120.69(18) . .
C16 C15 H15 119.7 . .
C11 C16 H16 119.7 . .
C15 C16 C11 120.59(18) . .
C15 C16 H16 119.7 . .
N5 C17 C18 109.16(17) . .
N5 C17 C19 110.53(17) . .
N5 C17 C20 105.83(17) . .
C19 C17 C18 110.9(2) . .
C19 C17 C20 109.8(2) . .
C20 C17 C18 110.46(19) . .
C17 C18 H18A 109.5 . .
C17 C18 H18B 109.5 . .
C17 C18 H18C 109.5 . .
H18A C18 H18B 109.5 . .
H18A C18 H18C 109.5 . .
H18B C18 H18C 109.5 . .
C17 C19 H19A 109.5 . .
C17 C19 H19B 109.5 . .
C17 C19 H19C 109.5 . .
H19A C19 H19B 109.5 . .
H19A C19 H19C 109.5 . .
H19B C19 H19C 109.5 . .
C17 C20 H20A 109.5 . .
C17 C20 H20B 109.5 . .
C17 C20 H20C 109.5 . .
H20A C20 H20B 109.5 . .
H20A C20 H20C 109.5 . .
H20B C20 H20C 109.5 . .

loop_
_geom_bond_atom_site_label_1
_geom_bond_atom_site_label_2
_geom_bond_distance
_geom_bond_site_symmetry_2
Cl1 C21 1.713(3) .
C21 Cl1 1.713(3) 2_655
C21 H21A 0.9700 .
C21 H21B 0.9700 .
O1 N1 1.221(3) .
O2 N1 1.206(2) .
N1 C1 1.462(3) .
N2 N3 1.354(2) .
N2 C7 1.340(2) .
N3 C9 1.366(2) .
N3 C12 1.396(2) .
N4 C11 1.382(2) .
N4 C12 1.289(2) .
N5 H5A 0.8600 .
N5 C12 1.341(2) .
N5 C17 1.475(2) .
C1 C2 1.377(3) .
C1 C6 1.360(3) .
C2 H2 0.9300 .
C2 C3 1.376(3) .
C3 H3 0.9300 .
C3 C4 1.392(3) .
C4 C5 1.397(3) .
C4 C7 1.454(2) .
C5 H5 0.9300 .
C5 C6 1.386(3) .
C6 H6 0.9300 .
C7 C8 1.405(3) .
C8 H8 0.9300 .
C8 C9 1.369(3) .
C9 C10 1.433(3) .
C10 C11 1.414(3) .
C10 C13 1.386(3) .
C11 C16 1.395(3) .
C13 H13 0.9300 .
C13 C14 1.374(3) .
C14 H14 0.9300 .
C14 C15 1.382(3) .
C15 H15 0.9300 .
C15 C16 1.372(3) .
C16 H16 0.9300 .
C17 C18 1.530(3) .
C17 C19 1.515(3) .
C17 C20 1.517(3) .
C18 H18A 0.9600 .
C18 H18B 0.9600 .
C18 H18C 0.9600 .
C19 H19A 0.9600 .
C19 H19B 0.9600 .
C19 H19C 0.9600 .
C20 H20A 0.9600 .
C20 H20B 0.9600 .
C20 H20C 0.9600 .

loop_
_geom_torsion_atom_site_label_1
_geom_torsion_atom_site_label_2
_geom_torsion_atom_site_label_3
_geom_torsion_atom_site_label_4
_geom_torsion
O1 N1 C1 C2 -175.7(2)
O1 N1 C1 C6 2.8(3)
O2 N1 C1 C2 3.9(3)
O2 N1 C1 C6 -177.6(2)
N1 C1 C2 C3 177.62(17)
N1 C1 C6 C5 -177.13(18)
N2 N3 C9 C8 0.99(19)
N2 N3 C9 C10 -178.87(14)
N2 N3 C12 N4 179.51(15)
N2 N3 C12 N5 -1.0(2)
N2 C7 C8 C9 0.6(2)
N3 N2 C7 C4 -179.64(14)
N3 N2 C7 C8 -0.04(18)
N3 C9 C10 C11 -0.6(2)
N3 C9 C10 C13 177.80(16)
N4 C11 C16 C15 179.24(17)
C1 C2 C3 C4 -0.3(3)
C2 C1 C6 C5 1.3(3)
C2 C3 C4 C5 0.9(3)
C2 C3 C4 C7 -177.49(17)
C3 C4 C5 C6 -0.4(3)
C3 C4 C7 N2 171.41(16)
C3 C4 C7 C8 -8.1(3)
C4 C5 C6 C1 -0.7(3)
C4 C7 C8 C9 -179.82(16)
C5 C4 C7 N2 -6.9(2)
C5 C4 C7 C8 173.56(17)
C6 C1 C2 C3 -0.9(3)
C7 N2 N3 C9 -0.59(18)
C7 N2 N3 C12 -179.84(15)
C7 C4 C5 C6 178.00(17)
C7 C8 C9 N3 -0.93(19)
C7 C8 C9 C10 178.88(19)
C8 C9 C10 C11 179.6(2)
C8 C9 C10 C13 -2.0(3)
C9 N3 C12 N4 0.3(3)
C9 N3 C12 N5 179.84(15)
C9 C10 C11 N4 0.3(2)
C9 C10 C11 C16 -179.55(16)
C9 C10 C13 C14 179.99(17)
C10 C11 C16 C15 -0.9(3)
C10 C13 C14 C15 0.2(3)
C11 N4 C12 N3 -0.7(3)
C11 N4 C12 N5 179.83(16)
C11 C10 C13 C14 -1.6(3)
C12 N3 C9 C8 -179.76(16)
C12 N3 C9 C10 0.4(2)
C12 N4 C11 C10 0.4(3)
C12 N4 C11 C16 -179.76(17)
C12 N5 C17 C18 -62.7(3)
C12 N5 C17 C19 59.6(3)
C12 N5 C17 C20 178.4(2)
C13 C10 C11 N4 -178.22(16)
C13 C10 C11 C16 2.0(3)
C13 C14 C15 C16 0.8(3)
C14 C15 C16 C11 -0.5(3)
C17 N5 C12 N3 179.77(17)
C17 N5 C12 N4 -0.7(3)
